data_7117272
loop_
_publ_author_name
'Viswanadha G. Saraswatula'
'Binoy K. Saha'

_publ_section_title
;
 A thermal expansion investigation of the melting point anomaly in
 trihalomesitylenes
;
_journal_name_full Chem.Commun.
_journal_page_first 9829
_journal_paper_doi 10.1039/C5cc03033A
_journal_volume 51
_journal_year 2015
_chemical_formula_moiety 'C9 H9 I3'
_chemical_formula_sum 'C9 H9 I3'
_chemical_formula_weight 497.86
_chemical_name_systematic
;
triiodomesitylene   
;
_space_group_crystal_system triclinic
_space_group_IT_number 2
_space_group_name_Hall '-P 1'
_space_group_name_H-M_alt 'P -1'
_symmetry_space_group_name_Hall '-P 1'
_symmetry_space_group_name_H-M 'P -1'
_atom_sites_solution_hydrogens geom
_atom_sites_solution_primary iterative
_atom_sites_solution_secondary difmap
_audit_creation_date 2013-08-18
_audit_creation_method
;
  Olex2 1.2
  (compiled Dec  5 2012 16:17:34, GUI svn.r4385)
;
_audit_update_record
;
2015-04-06 deposited with the CCDC.
2015-05-07 downloaded from the CCDC.
;
_cell_angle_alpha 60.221(6)
_cell_angle_beta 66.709(6)
_cell_angle_gamma 85.445(5)
_cell_formula_units_Z 2
_cell_length_a 7.9901(4)
_cell_length_b 9.5851(6)
_cell_length_c 9.5953(6)
_cell_measurement_reflns_used 2339
_cell_measurement_temperature 226(2)
_cell_measurement_theta_max 29.2025
_cell_measurement_theta_min 4.4341
_cell_volume 579.51(8)
_computing_cell_refinement
;
CrysAlisPro, Agilent Technologies,
Version 1.171.36.21 (release 14-08-2012 CrysAlis171 .NET)
(compiled Sep 14 2012,17:21:16)
;
_computing_data_collection
;
CrysAlisPro, Agilent Technologies,
Version 1.171.36.21 (release 14-08-2012 CrysAlis171 .NET)
(compiled Sep 14 2012,17:21:16)
;
_computing_data_reduction
;
CrysAlisPro, Agilent Technologies,
Version 1.171.36.21 (release 14-08-2012 CrysAlis171 .NET)
(compiled Sep 14 2012,17:21:16)
;
_computing_molecular_graphics
;
O. V. Dolomanov, L. J. Bourhis, R. J. Gildea, J. A. K. Howard and H. Puschmann,
OLEX2: a complete structure solution, refinement and analysis program.
J. Appl. Cryst. (2009). 42, 339-341.
;
_computing_publication_material
;
O. V. Dolomanov, L. J. Bourhis, R. J. Gildea, J. A. K. Howard and H. Puschmann,
OLEX2: a complete structure solution, refinement and analysis program.
J. Appl. Cryst. (2009). 42, 339-341.
;
_computing_structure_refinement
;
SHELXL, G.M. Sheldrick, Acta Cryst.
(2008). A64, 112-122
;
_computing_structure_solution
;
olex2.solve (L.J. Bourhis, O.V. Dolomanov, R.J. Gildea, J.A.K. Howard,
H. Puschmann, in preparation, 2011)
;
_diffrn_ambient_temperature 226(2)
_diffrn_detector_area_resol_mean 15.9821
_diffrn_measured_fraction_theta_full 0.9928
_diffrn_measured_fraction_theta_max 0.9359
_diffrn_measurement_details
;
  1 omega  -25.00   22.00   1.0000    2.5000
omega____ theta____ kappa____ phi______ frames
    -      -17.4178  -99.0000 -150.0000 47

  2 omega  -65.00  -38.00   1.0000    2.5000
omega____ theta____ kappa____ phi______ frames
    -      -17.4178 -178.0000  -90.0000 27

  3 omega  -22.00   16.00   1.0000    2.5000
omega____ theta____ kappa____ phi______ frames
    -       19.1366   99.0000   35.0000 38

  4 omega   -4.00   89.00   1.0000    2.5000
omega____ theta____ kappa____ phi______ frames
    -       19.1366   37.0000 -150.0000 93

  5 omega    1.00   86.00   1.0000    2.5000
omega____ theta____ kappa____ phi______ frames
    -       19.1366   57.0000  -60.0000 85

  6 omega  -48.00   45.00   1.0000    2.5000
omega____ theta____ kappa____ phi______ frames
    -       19.1366  -37.0000   30.0000 93

  7 omega  -94.00  -32.00   1.0000    2.5000
omega____ theta____ kappa____ phi______ frames
    -      -17.4178  178.0000  120.0000 62

  8 omega   -2.00   35.00   1.0000    2.5000
omega____ theta____ kappa____ phi______ frames
    -       19.1366   57.0000   60.0000 37
;
_diffrn_measurement_device_type 'Xcalibur, Eos'
_diffrn_measurement_method '\w scans'
_diffrn_orient_matrix_UB_11 0.0534387000
_diffrn_orient_matrix_UB_12 0.0779425000
_diffrn_orient_matrix_UB_13 -0.0623875000
_diffrn_orient_matrix_UB_21 0.0401184000
_diffrn_orient_matrix_UB_22 -0.0249187000
_diffrn_orient_matrix_UB_23 -0.0629878000
_diffrn_orient_matrix_UB_31 -0.0712818000
_diffrn_orient_matrix_UB_32 0.0270746000
_diffrn_orient_matrix_UB_33 -0.0295271000
_diffrn_radiation_monochromator graphite
_diffrn_radiation_type 'Mo K\a'
_diffrn_radiation_wavelength 0.7107
_diffrn_reflns_av_R_equivalents 0.0255
_diffrn_reflns_av_unetI/netI 0.0361
_diffrn_reflns_limit_h_max 10
_diffrn_reflns_limit_h_min -10
_diffrn_reflns_limit_k_max 13
_diffrn_reflns_limit_k_min -12
_diffrn_reflns_limit_l_max 11
_diffrn_reflns_limit_l_min -12
_diffrn_reflns_number 5466
_diffrn_reflns_theta_full 25.00
_diffrn_reflns_theta_max 29.27
_diffrn_reflns_theta_min 4.44
_diffrn_source 'Enhance (Mo) X-ray Source'
_exptl_absorpt_coefficient_mu 8.041
_exptl_absorpt_correction_T_max 1.00000
_exptl_absorpt_correction_T_min 0.37867
_exptl_absorpt_correction_type multi-scan
_exptl_absorpt_process_details
;
CrysAlisPro, Agilent Technologies,
Version 1.171.36.21 (release 14-08-2012 CrysAlis171 .NET)
(compiled Sep 14 2012,17:21:16)
Empirical absorption correction using spherical harmonics,
 implemented in SCALE3 ABSPACK scaling algorithm.
;
_exptl_crystal_colour colourless
_exptl_crystal_colour_primary colourless
_exptl_crystal_density_diffrn 2.853
_exptl_crystal_density_method 'not measured'
_exptl_crystal_description block
_exptl_crystal_F_000 444
_exptl_crystal_size_max 0.45
_exptl_crystal_size_mid 0.4
_exptl_crystal_size_min 0.3
_refine_diff_density_max 0.863
_refine_diff_density_min -1.241
_refine_diff_density_rms 0.184
_refine_ls_extinction_method none
_refine_ls_goodness_of_fit_ref 1.080
_refine_ls_hydrogen_treatment mixed
_refine_ls_matrix_type full
_refine_ls_number_parameters 112
_refine_ls_number_reflns 2665
_refine_ls_number_restraints 0
_refine_ls_restrained_S_all 1.080
_refine_ls_R_factor_all 0.0400
_refine_ls_R_factor_gt 0.0333
_refine_ls_shift/su_max 0.001
_refine_ls_shift/su_mean 0.000
_refine_ls_structure_factor_coef Fsqd
_refine_ls_weighting_details 'calc w=1/[\s^2^(Fo^2^)+(0.0374P)^2^+0.0000P] where P=(Fo^2^+2Fc^2^)/3'
_refine_ls_weighting_scheme calc
_refine_ls_wR_factor_gt 0.0753
_refine_ls_wR_factor_ref 0.0788
_reflns_number_gt 2336
_reflns_number_total 2665
_reflns_threshold_expression >2sigma(I)
_cod_data_source_file c5cc03033a2.cif
_cod_data_source_block tim-226K
_cod_original_cell_volume 579.51(6)
_cod_database_code 7117272

loop_
_space_group_symop_id
_space_group_symop_operation_xyz
1 'x, y, z'
2 '-x, -y, -z'

loop_
_atom_site_label
_atom_site_type_symbol
_atom_site_fract_x
_atom_site_fract_y
_atom_site_fract_z
_atom_site_U_iso_or_equiv
_atom_site_adp_type
_atom_site_occupancy
_atom_site_symmetry_multiplicity
_atom_site_calc_flag
_atom_site_refinement_flags
_atom_site_disorder_assembly
_atom_site_disorder_group
I2 I 0.26021(5) 0.85240(4) 0.23017(5) 0.03225(12) Uani 1 1 d . . .
I1 I 0.20446(5) 0.30178(5) 0.93936(5) 0.03354(12) Uani 1 1 d . . .
I3 I 0.28429(6) 0.16529(5) 0.36654(5) 0.03722(12) Uani 1 1 d . . .
C6 C 0.2503(6) 0.2724(6) 0.6251(7) 0.0233(10) Uani 1 1 d . . .
C8 C 0.2778(8) 0.5576(7) 0.1567(7) 0.0326(12) Uani 1 1 d . . .
H8A H 0.1817 0.6237 0.1383 0.049 Uiso 1 1 calc R . .
H8B H 0.2626 0.4654 0.1444 0.049 Uiso 1 1 calc R . .
H8C H 0.3973 0.6222 0.0700 0.049 Uiso 1 1 calc R . .
C2 C 0.2395(6) 0.5528(6) 0.5717(7) 0.0243(10) Uani 1 1 d . . .
C3 C 0.2539(6) 0.6017(6) 0.4026(6) 0.0214(10) Uani 1 1 d . . .
C9 C 0.2483(9) 0.0946(7) 0.7459(8) 0.0353(13) Uani 1 1 d . . .
H9A H 0.3349 0.0832 0.7975 0.053 Uiso 1 1 calc R . .
H9B H 0.2833 0.0394 0.6791 0.053 Uiso 1 1 calc R . .
H9C H 0.1255 0.0469 0.8388 0.053 Uiso 1 1 calc R . .
C7 C 0.2278(9) 0.6719(7) 0.6320(8) 0.0366(13) Uani 1 1 d . . .
H7A H 0.3494 0.7307 0.5815 0.055 Uiso 1 1 calc R . .
H7B H 0.1804 0.6142 0.7595 0.055 Uiso 1 1 calc R . .
H7C H 0.1459 0.7480 0.5940 0.055 Uiso 1 1 calc R . .
C4 C 0.2651(6) 0.4979(6) 0.3385(7) 0.0238(10) Uani 1 1 d . . .
C1 C 0.2367(6) 0.3870(6) 0.6779(6) 0.0215(10) Uani 1 1 d . . .
C5 C 0.2647(6) 0.3327(6) 0.4540(7) 0.0240(10) Uani 1 1 d . . .

loop_
_atom_site_aniso_label
_atom_site_aniso_U_11
_atom_site_aniso_U_22
_atom_site_aniso_U_33
_atom_site_aniso_U_23
_atom_site_aniso_U_13
_atom_site_aniso_U_12
I2 0.0467(2) 0.01713(18) 0.0266(2) -0.00634(15) -0.01558(16) 0.00395(15)
I1 0.0506(2) 0.0309(2) 0.02137(19) -0.01265(16) -0.01833(16) 0.00923(17)
I3 0.0619(3) 0.0269(2) 0.0361(2) -0.02150(18) -0.02593(19) 0.01189(18)
C6 0.029(2) 0.018(2) 0.023(3) -0.009(2) -0.013(2) 0.004(2)
C8 0.047(3) 0.030(3) 0.021(3) -0.012(2) -0.015(2) 0.005(3)
C2 0.025(2) 0.021(3) 0.025(3) -0.012(2) -0.009(2) 0.004(2)
C3 0.026(2) 0.017(2) 0.015(2) -0.0048(19) -0.0058(18) 0.0000(19)
C9 0.059(3) 0.018(3) 0.029(3) -0.009(2) -0.022(3) 0.007(3)
C7 0.060(4) 0.025(3) 0.033(3) -0.020(3) -0.021(3) 0.014(3)
C4 0.024(2) 0.023(3) 0.020(3) -0.009(2) -0.0076(19) 0.002(2)
C1 0.028(2) 0.020(2) 0.013(2) -0.007(2) -0.0072(19) 0.003(2)
C5 0.030(2) 0.019(2) 0.025(3) -0.013(2) -0.011(2) 0.003(2)

loop_
_atom_type_symbol
_atom_type_description
_atom_type_scat_dispersion_real
_atom_type_scat_dispersion_imag
_atom_type_scat_source
C C 0.0033 0.0016 'International Tables Vol C Tables 4.2.6.8 and 6.1.1.4'
H H 0.0000 0.0000 'International Tables Vol C Tables 4.2.6.8 and 6.1.1.4'
I I -0.4742 1.8119 'International Tables Vol C Tables 4.2.6.8 and 6.1.1.4'

loop_
_geom_angle_atom_site_label_1
_geom_angle_atom_site_label_2
_geom_angle_atom_site_label_3
_geom_angle
_geom_angle_site_symmetry_1
_geom_angle_site_symmetry_3
C1 C6 C9 121.9(4) . .
C5 C6 C9 122.0(5) . .
C5 C6 C1 116.1(4) . .
H8A C8 H8B 109.5 . .
H8A C8 H8C 109.5 . .
H8B C8 H8C 109.5 . .
C4 C8 H8A 109.5 . .
C4 C8 H8B 109.5 . .
C4 C8 H8C 109.5 . .
C3 C2 C7 121.7(5) . .
C1 C2 C3 115.4(4) . .
C1 C2 C7 122.9(5) . .
C2 C3 I2 118.3(3) . .
C4 C3 I2 117.1(3) . .
C4 C3 C2 124.7(4) . .
C6 C9 H9A 109.5 . .
C6 C9 H9B 109.5 . .
C6 C9 H9C 109.5 . .
H9A C9 H9B 109.5 . .
H9A C9 H9C 109.5 . .
H9B C9 H9C 109.5 . .
C2 C7 H7A 109.5 . .
C2 C7 H7B 109.5 . .
C2 C7 H7C 109.5 . .
H7A C7 H7B 109.5 . .
H7A C7 H7C 109.5 . .
H7B C7 H7C 109.5 . .
C3 C4 C8 122.2(5) . .
C3 C4 C5 116.0(4) . .
C5 C4 C8 121.8(5) . .
C6 C1 I1 117.8(3) . .
C2 C1 I1 117.7(4) . .
C2 C1 C6 124.5(4) . .
C6 C5 I3 117.9(4) . .
C6 C5 C4 123.4(5) . .
C4 C5 I3 118.7(4) . .

loop_
_geom_bond_atom_site_label_1
_geom_bond_atom_site_label_2
_geom_bond_distance
_geom_bond_site_symmetry_2
I2 C3 2.125(5) .
I1 C1 2.124(5) .
I3 C5 2.120(5) .
C6 C9 1.509(7) .
C6 C1 1.401(7) .
C6 C5 1.401(7) .
C8 H8A 0.9700 .
C8 H8B 0.9700 .
C8 H8C 0.9700 .
C8 C4 1.503(7) .
C2 C3 1.404(7) .
C2 C7 1.498(7) .
C2 C1 1.394(7) .
C3 C4 1.389(7) .
C9 H9A 0.9700 .
C9 H9B 0.9700 .
C9 H9C 0.9700 .
C7 H7A 0.9700 .
C7 H7B 0.9700 .
C7 H7C 0.9700 .
C4 C5 1.411(7) .
